data_4129188
loop_
_publ_author_name
'Arczy\'nski, Miros\/law'
'Stanek, Jan'
'Sieklucka, Barbara'
'Dunbar, Kim R.'
'Pinkowicz, Dawid'

_publ_section_title
;
 Site-Selective Photoswitching of Two Distinct Magnetic Chromophores in a
 Propeller-Like Molecule To Achieve Four Different Magnetic States.
;
_journal_name_full 'Journal of the American Chemical Society'
_journal_paper_doi 10.1021/jacs.9b09576
_journal_year 2019
_chemical_formula_moiety 'C144 H128 Mn4 N32 W2'
_chemical_formula_sum 'C144 H128 Mn4 N32 W2'
_chemical_formula_weight 2894.24
_space_group_crystal_system tetragonal
_space_group_IT_number 88
_space_group_name_Hall '-I 4ad'
_space_group_name_H-M_alt 'I 41/a :2'
_atom_sites_solution_hydrogens geom
_audit_creation_date 2017-07-31
_audit_creation_method
;
Olex2 1.2
(compiled 2017.02.23 svn.r3390 for OlexSys, GUI svn.r5320)
;
_cell_angle_alpha 90
_cell_angle_beta 90
_cell_angle_gamma 90
_cell_formula_units_Z 8
_cell_length_a 23.6740(14)
_cell_length_b 23.6740(14)
_cell_length_c 63.057(4)
_cell_measurement_reflns_used 9651
_cell_measurement_temperature 120(2)
_cell_measurement_theta_max 26.35
_cell_measurement_theta_min 2.80
_cell_volume 35341(4)
_computing_molecular_graphics 'Olex2 (Dolomanov et al., 2009)'
_computing_publication_material 'Olex2 (Dolomanov et al., 2009)'
_computing_structure_refinement 'ShelXL (Sheldrick, 2015)'
_diffrn_ambient_temperature 120(2)
_diffrn_measured_fraction_theta_full 0.999
_diffrn_measured_fraction_theta_max 0.997
_diffrn_measurement_device_type 'Bruker D8 Quest Eco Photon 50'
_diffrn_measurement_method '\f and \w scans'
_diffrn_radiation_type MoK\a
_diffrn_radiation_wavelength 0.71073
_diffrn_reflns_av_R_equivalents 0.1538
_diffrn_reflns_av_unetI/netI 0.0686
_diffrn_reflns_Laue_measured_fraction_full 0.999
_diffrn_reflns_Laue_measured_fraction_max 0.997
_diffrn_reflns_limit_h_max 29
_diffrn_reflns_limit_h_min -21
_diffrn_reflns_limit_k_max 29
_diffrn_reflns_limit_k_min -25
_diffrn_reflns_limit_l_max 78
_diffrn_reflns_limit_l_min -66
_diffrn_reflns_number 112927
_diffrn_reflns_point_group_measured_fraction_full 0.999
_diffrn_reflns_point_group_measured_fraction_max 0.997
_diffrn_reflns_theta_full 25.242
_diffrn_reflns_theta_max 26.467
_diffrn_reflns_theta_min 2.288
_diffrn_standards_number 0
_exptl_absorpt_coefficient_mu 1.622
_exptl_absorpt_correction_T_max 0.7454
_exptl_absorpt_correction_T_min 0.3988
_exptl_absorpt_correction_type multi-scan
_exptl_absorpt_process_details
'SADABS-2016/2 (Bruker,2016/2) was used for absorption correction. wR2(int) was 0.1283 before and 0.0890 after correction. The Ratio of minimum to maximum transmission is 0.5350. The \l/2 correction factor is Not present.'
_exptl_crystal_density_diffrn 1.088
_exptl_crystal_description block
_exptl_crystal_F_000 11712
_exptl_crystal_size_max 0.75
_exptl_crystal_size_mid 0.66
_exptl_crystal_size_min 0.31
_platon_squeeze_details
;
TITL Mad_Mn4W2_0m_a.res in I4(1)/a
CELL   23.6740   23.6740   63.0580     90.00     90.00     90.00
SPGR I41/a
# Solvent Accessible Volume =     12964
# Electrons Found in S.A.V. =      4763
# Note: Atoms in Void as Cxxx and Qxxx all others
Q101 0.589 0.544 0.125 !       6.74 eA-3
Q102 0.616 0.167 0.124 !       6.50 eA-3
Q103 0.804 0.358 0.126 !       6.33 eA-3
Q104 0.594 0.140 0.110 !       5.61 eA-3
Q105 0.405 0.329 0.124 !       5.55 eA-3
Q106 0.998 0.121 0.121 !       5.10 eA-3
C107 0.508 0.809 0.131 !       4.73 eA-3
C108 0.079 0.041 0.081 !       4.70 eA-3
Q109 0.203 0.378 0.117 !       4.39 eA-3
Q110 0.421 0.565 0.117 !       4.27 eA-3
C111 0.789 0.173 0.077 !       3.85 eA-3
C112 0.735 0.184 0.183 !       3.39 eA-3
Q113 0.625 0.529 0.172 !       3.09 eA-3
C114 0.297 0.860 0.080 !       3.01 eA-3
C115 0.515 0.957 0.081 !       2.98 eA-3
C116 0.063 0.258 0.170 !       2.96 eA-3
C117 0.563 0.758 0.670 !       2.96 eA-3
Q118 0.288 0.799 0.167 !       2.91 eA-3
C119 0.998 0.313 0.166 !       2.88 eA-3
Q120 0.178 0.963 0.129 !       2.88 eA-3
C121 0.638 0.738 0.167 !       2.75 eA-3
Q122 0.108 0.681 0.078 !       2.63 eA-3
C123 0.930 0.740 0.837 !       2.60 eA-3
Q124 0.798 0.167 0.128 !       2.60 eA-3
Q125 0.601 0.241 0.144 !       2.59 eA-3
C126 0.736 0.166 0.053 !       2.57 eA-3
Q127 0.580 0.171 0.174 !       2.55 eA-3
C128 0.991 0.196 0.057 !       2.51 eA-3
C129 0.245 0.771 0.184 !       2.49 eA-3
C130 0.799 0.198 0.072 !       2.46 eA-3
C131 0.006 0.126 0.079 !       2.38 eA-3
Q132 0.928 0.126 0.104 !       2.37 eA-3
C133 0.501 0.865 0.179 !       2.37 eA-3
C134 0.540 0.659 0.161 !       2.36 eA-3
C135 0.791 0.066 0.027 !       2.36 eA-3
Q136 0.302 0.333 0.200 !       2.35 eA-3
C137 0.941 0.352 0.079 !       2.35 eA-3
Q138 0.396 0.552 0.083 !       2.35 eA-3
Q139 0.633 0.350 0.118 !       2.34 eA-3
C140 0.219 0.978 0.032 !       2.34 eA-3
C141 0.889 0.259 0.152 !       2.32 eA-3
C142 0.078 0.264 0.129 !       2.32 eA-3
C143 0.346 0.782 0.153 !       2.31 eA-3
Q144 0.352 0.954 0.117 !       2.31 eA-3
Q145 0.616 0.937 0.130 !       2.30 eA-3
C146 0.507 0.857 0.598 !       2.30 eA-3
Q147 0.786 0.133 0.149 !       2.28 eA-3
C148 0.553 0.895 0.090 !       2.27 eA-3
Q149 0.258 0.797 0.174 !       2.27 eA-3
C150 0.486 0.761 0.201 !       2.23 eA-3
C151 0.467 0.653 0.102 !       2.22 eA-3
Q152 0.102 0.452 0.168 !       2.22 eA-3
C153 0.688 0.724 0.186 !       2.19 eA-3
C154 0.592 0.548 0.079 !       2.19 eA-3
Q155 0.682 0.466 0.118 !       2.18 eA-3
C156 0.923 0.334 0.102 !       2.17 eA-3
Q157 0.872 0.106 0.121 !       2.16 eA-3
Q158 0.927 0.841 0.134 !       2.16 eA-3
C159 0.353 0.816 0.128 !       2.16 eA-3
Q160 0.755 0.217 0.062 !       2.15 eA-3
C161 0.201 0.602 0.005 !       2.15 eA-3
Q162 0.437 0.500 0.180 !       2.15 eA-3
Q163 0.439 0.876 0.125 !       2.14 eA-3
C164 0.414 0.482 0.208 !       2.14 eA-3
Q165 0.824 0.528 0.191 !       2.14 eA-3
C166 0.281 0.744 0.186 !       2.13 eA-3
Q167 0.195 0.392 0.177 !       2.13 eA-3
Q168 0.688 0.702 0.120 !       2.13 eA-3
C169 0.229 0.976 0.023 !       2.11 eA-3
Q170 0.618 0.973 0.120 !       2.11 eA-3
Q171 0.220 0.899 0.108 !       2.11 eA-3
C172 0.016 0.238 0.114 !       2.09 eA-3
C173 0.773 0.756 0.020 !       2.08 eA-3
Q174 0.500 0.755 0.027 !       2.08 eA-3
Q175 0.118 0.967 0.181 !       2.08 eA-3
C176 0.204 0.804 0.008 !       2.07 eA-3
C177 0.854 0.487 0.206 !       2.07 eA-3
Q178 0.133 0.283 0.098 !       2.06 eA-3
C179 0.928 0.165 0.155 !       2.06 eA-3
C180 0.750 0.199 0.079 !       2.06 eA-3
C181 0.973 0.419 0.098 !       2.06 eA-3
Q182 0.398 0.121 0.168 !       2.06 eA-3
C183 0.869 0.503 0.203 !       2.05 eA-3
C184 0.767 0.533 0.215 !       2.05 eA-3
Q185 0.362 0.477 0.188 !       2.05 eA-3
C186 0.572 0.967 0.192 !       2.05 eA-3
C187 0.039 0.185 0.175 !       2.04 eA-3
C188 0.503 0.867 0.606 !       2.03 eA-3
C189 0.459 0.555 0.165 !       2.03 eA-3
Q190 0.031 0.119 0.621 !       2.02 eA-3
Q191 0.969 0.881 0.379 !       2.02 eA-3
Q192 0.531 0.619 0.121 !       2.02 eA-3
C193 0.761 0.117 0.032 !       2.02 eA-3
C194 0.991 0.181 0.103 !       2.02 eA-3
C195 0.425 0.620 0.105 !       2.02 eA-3
C196 0.196 0.018 0.214 !       2.01 eA-3
C197 0.750 0.697 0.054 !       2.01 eA-3
Q198 0.843 0.064 0.058 !       1.99 eA-3
Q199 0.632 0.889 0.197 !       1.98 eA-3
;
_refine_diff_density_max 3.559
_refine_diff_density_min -2.999
_refine_diff_density_rms 0.246
_refine_ls_extinction_method none
_refine_ls_goodness_of_fit_ref 1.087
_refine_ls_hydrogen_treatment constr
_refine_ls_matrix_type full
_refine_ls_number_parameters 789
_refine_ls_number_reflns 18203
_refine_ls_number_restraints 770
_refine_ls_restrained_S_all 1.087
_refine_ls_R_factor_all 0.1584
_refine_ls_R_factor_gt 0.1455
_refine_ls_shift/su_max 0.003
_refine_ls_shift/su_mean 0.000
_refine_ls_structure_factor_coef Fsqd
_refine_ls_weighting_details 'w=1/[\s^2^(Fo^2^)+(0.0851P)^2^+2917.1599P] where P=(Fo^2^+2Fc^2^)/3'
_refine_ls_weighting_scheme calc
_refine_ls_wR_factor_gt 0.3391
_refine_ls_wR_factor_ref 0.3492
_reflns_Friedel_coverage 0.000
_reflns_number_gt 16464
_reflns_number_total 18203
_reflns_threshold_expression 'I > 2\s(I)'
_cod_data_source_file ja9b09576_si_011.cif
_cod_data_source_block mad_mn4w2_0m_a_sq
_cod_original_cell_volume 35341(5)
_cod_original_sg_symbol_H-M 'I 41/a'
_cod_database_code 4129188
_shelx_shelxl_version_number 2014/7
_shelx_space_group_comment
;
The symmetry employed for this shelxl refinement is uniquely defined
by the following loop, which should always be used as a source of
symmetry information in preference to the above space-group names.
They are only intended as comments.
;
_shelx_estimated_absorpt_t_max 0.633
_shelx_estimated_absorpt_t_min 0.376
_olex2_refinement_description
;
1. Twinned data refinement
 Scales: 0.737(2)
 0.263(2)
2. Fixed Uiso
 At 1.2 times of:
  All C(H) groups
 At 1.5 times of:
  All C(H,H,H) groups
3. Restrained distances
 C30-C29
 1.45 with sigma of 0.02
 C69-C58
 1.5 with sigma of 0.02
 C68-C56
 2.44 with sigma of 0.02
 C68-C58
 2.44 with sigma of 0.02
 C68-C57
 1.45 with sigma of 0.01
 C31-C30
 1.45 with sigma of 0.02
 C39-C34
 1.55 with sigma of 0.02
 C59-C61
 1.39 with sigma of 0.02
 C29-C30
 1.39 with sigma of 0.02
 C30-C31
 1.39 with sigma of 0.02
 C61-C59
 1.39 with sigma of 0.02
 C21-C11
 1.45 with sigma of 0.01
 C20-C10
 1.45 with sigma of 0.01
 N9-C13
 1.39 with sigma of 0.02
 C0BA-C13
 1.39 with sigma of 0.02
 C12-C13
 1.39 with sigma of 0.02
 C14-C12
 1.39 with sigma of 0.02
 C18-C19
 1.45 with sigma of 0.02
 C23-C18
 1.45 with sigma of 0.02
 C14-C15
 1.39 with sigma of 0.02
 C15-C16
 1.39 with sigma of 0.02
 C22-C17
 1.45 with sigma of 0.02
 C60-C64
 1.39 with sigma of 0.02
 C61-C62
 1.39 with sigma of 0.02
 C62-C63
 1.39 with sigma of 0.02
 C47-C46
 1.39 with sigma of 0.02
 C45-C46
 1.39 with sigma of 0.02
 C45-C43
 1.39 with sigma of 0.02
 C48-C44
 1.39 with sigma of 0.02
 C41-C52
 1.45 with sigma of 0.02
 C55-C50
 1.5 with sigma of 0.02
 C70-C65
 1.45 with sigma of 0.01
 C38-C33
 1.45 with sigma of 0.01
 C27-C29
 1.39 with sigma of 0.02
 C32-C28
 1.39 with sigma of 0.02
 C37-C26
 1.45 with sigma of 0.02
 C39-C33
 2.44 with sigma of 0.04
 C39-C35
 2.44 with sigma of 0.04
 C11-C20 = C33-C39
 2.6 with sigma of 0.04
 C23-C19
 2.44 with sigma of 0.04
 C23-C17
 2.44 with sigma of 0.04
 C71-C65
 2.51 with sigma of 0.04
4. Restrained planarity
 C17, C18, C19, C23, C22, C16, C0BA, C13, C12, C14, C15, C11, C21, C10, C20,
 C9, N9, N10
 with sigma of 0.1
 C40, C41, C46, C45, C47, C50, C43, C49, C42, C51, C55, C52, C48, C53, C44, C54
 with sigma of 0.01
 C69, C61, C56, C57, C58, C59, C60, C68, C65, C66, C67, C64, C63, C71, C62, C70
 with sigma of 0.01
 C35, N12, C32, C31, C33, C34, C38, C37, C24, N11, C28, C27, C26, C25, C29,
 C30, C36, C39
 with sigma of 0.01
5. Uiso/Uaniso restraints and constraints
C34 \\sim C39: within 2A with sigma of 0.001 and sigma for terminal atoms of
0.002
C21 \\sim C11: within 2A with sigma of 0.001 and sigma for terminal atoms of
0.002
C20 \\sim C10: within 2A with sigma of 0.001 and sigma for terminal atoms of
0.002
C23 \\sim C18 \\sim C19 \\sim N10 \\sim C0BA \\sim C16 \\sim C17 \\sim C22
\\sim C15 \\sim C14 \\sim C12 \\sim C13 \\sim N9 \\sim C9 \\sim C10 \\sim C20
\\sim C11 \\sim C21: within 2A with sigma of 0.01 and sigma for terminal atoms
of 0.02
C23 \\sim C18: within 2A with sigma of 0.001 and sigma for terminal atoms of
0.002
C66 \\sim C71: within 2A with sigma of 0.01 and sigma for terminal atoms of 0.02
N5 \\sim C5: within 2A with sigma of 0.04 and sigma for terminal atoms of 0.08
N2 \\sim C2: within 2A with sigma of 0.04 and sigma for terminal atoms of 0.08
N3 \\sim C3: within 2A with sigma of 0.01 and sigma for terminal atoms of 0.02
C1 \\sim N1: within 2A with sigma of 0.01 and sigma for terminal atoms of 0.02
C40 \\sim C41 \\sim C46 \\sim C45 \\sim C47 \\sim C50 \\sim C43 \\sim C49 \\sim
C42 \\sim C51 \\sim C55 \\sim C52 \\sim C48 \\sim C53 \\sim C44 \\sim C54:
within 2A with sigma of 0.02 and sigma for terminal atoms of 0.04
C69 \\sim C61 \\sim N15 \\sim C56 \\sim C57 \\sim C58 \\sim C59 \\sim C60 \\sim
C68 \\sim C65 \\sim C66 \\sim C67 \\sim C64 \\sim C63 \\sim C71 \\sim C62 \\sim
C70: within 2A with sigma of 0.01 and sigma for terminal atoms of 0.02
N6 \\sim C6: within 2A with sigma of 0.04 and sigma for terminal atoms of 0.08
C7 \\sim N7: within 2A with sigma of 0.04 and sigma for terminal atoms of 0.08
C8 \\sim N8: within 2A with sigma of 0.02 and sigma for terminal atoms of 0.04
C4 \\sim N4: within 2A with sigma of 0.01 and sigma for terminal atoms of 0.02
C35 \\sim N12 \\sim N12 \\sim C32 \\sim C31 \\sim C33 \\sim C34 \\sim C71 \\sim
C38 \\sim C37 \\sim C24 \\sim N11 \\sim N11 \\sim C28 \\sim C27 \\sim C26 \\sim
C25 \\sim C29 \\sim C30 \\sim C36: within 2A with sigma of 0.01 and sigma for
terminal atoms of 0.03
Uanis(C69) \\sim Ueq: with sigma of 0.02 and sigma for terminal atoms of 0.04
Uanis(C58) \\sim Ueq, Uanis(C68) \\sim Ueq, Uanis(C71) \\sim Ueq: with sigma of
0.1 and sigma for terminal atoms of 0.2
Uanis(C60) \\sim Ueq: with sigma of 0.01 and sigma for terminal atoms of 0.02
Uanis(C35) \\sim Ueq: with sigma of 0.01 and sigma for terminal atoms of 0.02
Uanis(C32) \\sim Ueq: with sigma of 0.01 and sigma for terminal atoms of 0.02
Uanis(N10) \\sim Ueq: with sigma of 0.04 and sigma for terminal atoms of 0.08
Uanis(C2) \\sim Ueq: with sigma of 0.0001 and sigma for terminal atoms of 0.0002
Uanis(C3) \\sim Ueq, Uanis(N3) \\sim Ueq: with sigma of 0.0001 and sigma for
terminal atoms of 0.0002
Uanis(N2) \\sim Ueq: with sigma of 0.001 and sigma for terminal atoms of 0.002
Uanis(C5) \\sim Ueq: with sigma of 0.01 and sigma for terminal atoms of 0.02
Uanis(C1) \\sim Ueq, Uanis(N1) \\sim Ueq: with sigma of 0.01 and sigma for
terminal atoms of 0.02
Uanis(N1) \\sim Ueq, Uanis(C1) \\sim Ueq: with sigma of 0.005 and sigma for
terminal atoms of 0.01
Uanis(C52) \\sim Ueq: with sigma of 0.1 and sigma for terminal atoms of 0.2
Uanis(C51) \\sim Ueq, Uanis(C52) \\sim Ueq: with sigma of 0.01 and sigma for
terminal atoms of 0.02
Uanis(C70) \\sim Ueq: with sigma of 0.01 and sigma for terminal atoms of 0.02
Uanis(C6) \\sim Ueq: with sigma of 0.01 and sigma for terminal atoms of 0.02
Uanis(C7) \\sim Ueq: with sigma of 0.02 and sigma for terminal atoms of 0.04
Uanis(C8) \\sim Ueq, Uanis(N8) \\sim Ueq: with sigma of 0.02 and sigma for
terminal atoms of 0.04
Uanis(N4) \\sim Ueq: with sigma of 0.005 and sigma for terminal atoms of 0.01
Uanis(C4) \\sim Ueq, Uanis(N4) \\sim Ueq: with sigma of 0.01 and sigma for
terminal atoms of 0.02
Uanis(C25) \\sim Ueq, Uanis(C24) \\sim Ueq, Uanis(N11) \\sim Ueq, Uanis(C26)
\\sim Ueq: with sigma of 0.02 and sigma for terminal atoms of 0.04
6.a Aromatic/amide H refined with riding coordinates:
 C19(H19), C61(H61), C40(H40), C56(H56), C46(H46), C45(H45), C67(H67),
 C51(H51), C35(H35), C62(H62), C9(H9), C24(H24), C29(H29), C30(H30), C14(H14),
 C15(H15)
6.b Fitted hexagon refined as free rotating group:
 N15(C56,C57,C58,C59,C60), C65(C66,C67,N16,C64,C63), C35(N12,C32,C31,C33,C34),
 C24(N11,C28,C27,C26,C25)
6.c Idealised Me refined as rotating group:
 C69(H69A,H69B,H69C), C68(H68A,H68B,H68C), C22(H22A,H22B,H22C), C21(H21A,H21B,
 H21C), C55(H55A,H55B,H55C), C52(H52A,H52B,H52C), C71(H71A,H71B,H71C), C38(H38A,
 H38B,H38C), C37(H37A,H37B,H37C), C20(H20A,H20B,H20C), C53(H53A,H53B,H53C),
 C54(H54A,H54B,H54C), C36(H36A,H36B,H36C), C39(H39A,H39B,H39C), C70(H70A,H70B,
 H70C), C23(H23A,H23B,H23C)
;
_platon_squeeze_void_probe_radius 1.20
_olex2_submission_special_instructions 'No special instructions were received'

loop_
_space_group_symop_operation_xyz
'x, y, z'
'-x+1/2, -y, z+1/2'
'-y+3/4, x+1/4, z+1/4'
'y+3/4, -x+3/4, z+3/4'
'x+1/2, y+1/2, z+1/2'
'-x+1, -y+1/2, z+1'
'-y+5/4, x+3/4, z+3/4'
'y+5/4, -x+5/4, z+5/4'
'-x, -y, -z'
'x-1/2, y, -z-1/2'
'y-3/4, -x-1/4, -z-1/4'
'-y-3/4, x-3/4, -z-3/4'
'-x+1/2, -y+1/2, -z+1/2'
'x, y+1/2, -z'
'y-1/4, -x+1/4, -z+1/4'
'-y-1/4, x-1/4, -z-1/4'

loop_
_atom_site_label
_atom_site_type_symbol
_atom_site_fract_x
_atom_site_fract_y
_atom_site_fract_z
_atom_site_U_iso_or_equiv
_atom_site_adp_type
_atom_site_occupancy
_atom_site_site_symmetry_order
_atom_site_calc_flag
_atom_site_refinement_flags_posn
_atom_site_refinement_flags_adp
_atom_site_disorder_assembly
_atom_site_disorder_group
W1 W 0.39244(3) 0.15581(3) 0.62682(2) 0.0368(2) Uani 1 1 d . . . .
Mn1 Mn 0.58527(10) 0.15635(13) 0.67200(4) 0.0392(6) Uani 1 1 d . . . .
N4 N 0.4955(4) 0.1504(5) 0.59211(19) 0.023(2) Uani 1 1 d . U . .
C1 C 0.4711(5) 0.1451(6) 0.6442(2) 0.020(2) Uani 1 1 d . U . .
Mn2 Mn 0.41481(11) 0.35248(10) 0.58331(4) 0.0321(5) Uani 1 1 d . . . .
C19 C 0.6987(11) 0.1550(10) 0.7004(4) 0.123(5) Uani 1 1 d D U . .
H19 H 0.7164 0.1479 0.6872 0.148 Uiso 1 1 calc R . . .
C17 C 0.7121(13) 0.1545(10) 0.7383(5) 0.137(5) Uani 1 1 d D U . .
C16 C 0.6471(14) 0.1633(18) 0.7388(5) 0.124(5) Uani 1 1 d D U . .
C13 C 0.5566(9) 0.1690(15) 0.7202(3) 0.092(4) Uani 1 1 d D U . .
C0BA C 0.6159(9) 0.1663(16) 0.7188(5) 0.109(4) Uani 1 1 d D U . .
N10 N 0.6440(10) 0.1670(15) 0.7009(4) 0.116(5) Uani 1 1 d . U . .
N6 N 0.3270(7) 0.1273(10) 0.5809(3) 0.066(6) Uani 1 1 d . U . .
C18 C 0.7316(10) 0.1526(9) 0.7194(4) 0.137(5) Uani 1 1 d D U . .
N8 N 0.3623(8) 0.0935(9) 0.6729(3) 0.061(5) Uani 1 1 d . U . .
N5 N 0.2571(6) 0.1860(8) 0.6355(3) 0.058(5) Uani 1 1 d . U . .
C69 C 0.1554(5) 0.4433(5) 0.56574(13) 0.078(6) Uani 1 1 d D U . .
H69A H 0.1585 0.4718 0.5545 0.117 Uiso 1 1 calc GR . . .
H69B H 0.1395 0.4607 0.5785 0.117 Uiso 1 1 calc GR . . .
H69C H 0.1307 0.4127 0.5610 0.117 Uiso 1 1 calc GR . . .
N14 N 0.4267(6) 0.4146(5) 0.5548(2) 0.034(3) Uani 1 1 d . . . .
C61 C 0.2351(5) 0.5030(4) 0.59168(10) 0.083(4) Uani 1 1 d D U . .
H61 H 0.1993 0.5197 0.5891 0.099 Uiso 1 1 calc R . . .
C40 C 0.4194(2) 0.2432(8) 0.5535(3) 0.042(4) Uani 1 1 d . U . .
H40 H 0.4185 0.2249 0.5670 0.050 Uiso 1 1 calc R . . .
N15 N 0.3197(3) 0.3757(4) 0.57960(14) 0.056(3) Uani 1 1 d . U . .
C56 C 0.2822(4) 0.3455(3) 0.56696(16) 0.069(4) Uani 1 1 d DG U . .
H56 H 0.2929 0.3098 0.5614 0.083 Uiso 1 1 calc R . . .
C57 C 0.2291(4) 0.3676(4) 0.56252(14) 0.076(4) Uani 1 1 d DG U . .
C58 C 0.2135(3) 0.4198(4) 0.57072(14) 0.073(4) Uani 1 1 d DG U . .
C59 C 0.2509(4) 0.4500(3) 0.58335(12) 0.070(4) Uani 1 1 d DG U . .
C60 C 0.3041(4) 0.4279(4) 0.58779(11) 0.062(3) Uani 1 1 d DG U . .
N13 N 0.4199(6) 0.3003(6) 0.5535(2) 0.034(3) Uani 1 1 d . . . .
C68 C 0.1904(7) 0.3358(8) 0.54935(18) 0.103(8) Uani 1 1 d D U . .
H68A H 0.1810 0.3579 0.5367 0.155 Uiso 1 1 calc GR . . .
H68B H 0.1559 0.3278 0.5574 0.155 Uiso 1 1 calc GR . . .
H68C H 0.2082 0.3002 0.5451 0.155 Uiso 1 1 calc GR . . .
N2 N 0.3909(5) 0.2784(5) 0.60178(18) 0.024(2) Uani 1 1 d . U . .
C41 C 0.4202(2) 0.2083(6) 0.5352(3) 0.040(4) Uani 1 1 d D U . .
N1 N 0.5141(5) 0.1411(6) 0.6525(2) 0.026(2) Uani 1 1 d . U . .
C8 C 0.3701(8) 0.1152(8) 0.6571(3) 0.044(4) Uani 1 1 d . U . .
C7 C 0.4023(9) 0.0636(9) 0.6209(3) 0.053(5) Uani 1 1 d . U . .
C6 C 0.3506(7) 0.1385(8) 0.5969(3) 0.036(4) Uani 1 1 d . U . .
C46 C 0.4283(3) 0.3878(8) 0.4967(3) 0.057(5) Uani 1 1 d D U . .
H46 H 0.4300 0.4074 0.4835 0.069 Uiso 1 1 calc R . . .
C45 C 0.4268(3) 0.3295(8) 0.4962(3) 0.059(5) Uani 1 1 d D U . .
H45 H 0.4275 0.3101 0.4830 0.071 Uiso 1 1 calc R . . .
C47 C 0.4274(2) 0.4195(8) 0.5154(3) 0.044(4) Uani 1 1 d D U . .
C4 C 0.4566(6) 0.1546(7) 0.6036(3) 0.031(3) Uani 1 1 d . U . .
C50 C 0.4277(3) 0.5051(7) 0.5370(4) 0.050(4) Uani 1 1 d D U . .
C65 C 0.3723(6) 0.5336(4) 0.62134(15) 0.113(5) Uani 1 1 d D U . .
C66 C 0.4243(5) 0.5080(5) 0.62486(15) 0.116(6) Uani 1 1 d G U . .
C67 C 0.4359(4) 0.4556(5) 0.61594(17) 0.107(7) Uani 1 1 d G U . .
H67 H 0.4714 0.4381 0.6183 0.129 Uiso 1 1 calc R . . .
N16 N 0.3955(5) 0.4288(4) 0.60351(14) 0.039(3) Uani 1 1 d G . . .
C64 C 0.3435(4) 0.4544(4) 0.59999(11) 0.075(4) Uani 1 1 d DG U . .
C63 C 0.3319(4) 0.5068(5) 0.60891(14) 0.094(4) Uani 1 1 d DG U . .
C43 C 0.4243(2) 0.2991(8) 0.5153(3) 0.046(4) Uani 1 1 d D U . .
C49 C 0.4288(3) 0.4804(9) 0.5176(4) 0.056(5) Uani 1 1 d . U . .
C42 C 0.4228(2) 0.2403(8) 0.5153(3) 0.047(4) Uani 1 1 d . U . .
C51 C 0.4251(4) 0.4714(7) 0.5553(3) 0.037(4) Uani 1 1 d . U . .
H51 H 0.4222 0.4895 0.5687 0.045 Uiso 1 1 calc R . . .
C22 C 0.7424(16) 0.149(2) 0.7584(5) 0.153(10) Uani 1 1 d D U . .
H22A H 0.7379 0.1107 0.7639 0.230 Uiso 1 1 calc GR . . .
H22B H 0.7270 0.1762 0.7687 0.230 Uiso 1 1 calc GR . . .
H22C H 0.7826 0.1571 0.7561 0.230 Uiso 1 1 calc GR . . .
C21 C 0.4371(12) 0.1741(15) 0.7579(4) 0.099(4) Uani 1 1 d D U . .
H21A H 0.4528 0.1467 0.7679 0.149 Uiso 1 1 calc GR . . .
H21B H 0.3969 0.1661 0.7557 0.149 Uiso 1 1 calc GR . . .
H21C H 0.4415 0.2123 0.7636 0.149 Uiso 1 1 calc GR . . .
C35 C 0.6953(5) 0.1580(5) 0.64108(19) 0.062(4) Uani 1 1 d D U . .
H35 H 0.6831 0.1947 0.6370 0.075 Uiso 1 1 calc R . . .
N12 N 0.6613(4) 0.1246(6) 0.65390(17) 0.066(4) Uani 1 1 d G U . .
C32 C 0.6793(5) 0.0709(5) 0.65984(14) 0.092(4) Uani 1 1 d DG U . .
C31 C 0.7313(6) 0.0508(5) 0.65295(18) 0.104(4) Uani 1 1 d DG U . .
C33 C 0.7653(4) 0.0843(7) 0.64012(19) 0.098(5) Uani 1 1 d DG U . .
C34 C 0.7474(5) 0.1379(6) 0.63419(16) 0.087(4) Uani 1 1 d DG U . .
C55 C 0.4289(4) 0.5683(8) 0.5408(5) 0.077(7) Uani 1 1 d D U . .
H55A H 0.4510 0.5866 0.5296 0.116 Uiso 1 1 calc GR . . .
H55B H 0.4464 0.5760 0.5546 0.116 Uiso 1 1 calc GR . . .
H55C H 0.3903 0.5831 0.5407 0.116 Uiso 1 1 calc GR . . .
C52 C 0.4183(3) 0.1452(6) 0.5378(4) 0.055(5) Uani 1 1 d D U . .
H52A H 0.4568 0.1300 0.5371 0.083 Uiso 1 1 calc GR . . .
H52B H 0.3956 0.1287 0.5263 0.083 Uiso 1 1 calc GR . . .
H52C H 0.4013 0.1357 0.5515 0.083 Uiso 1 1 calc GR . . .
C71 C 0.4690(11) 0.5362(11) 0.6383(3) 0.132(10) Uani 1 1 d D U . .
H71A H 0.5046 0.5152 0.6371 0.199 Uiso 1 1 calc GR . . .
H71B H 0.4568 0.5365 0.6532 0.199 Uiso 1 1 calc GR . . .
H71C H 0.4747 0.5750 0.6334 0.199 Uiso 1 1 calc GR . . .
C62 C 0.2765(6) 0.5286(8) 0.60403(18) 0.090(5) Uani 1 1 d D U . .
H62 H 0.2672 0.5644 0.6099 0.108 Uiso 1 1 calc R . . .
C38 C 0.8182(6) 0.0558(10) 0.6346(3) 0.127(11) Uani 1 1 d D U A 1
H38A H 0.8411 0.0806 0.6257 0.191 Uiso 1 1 calc GR . A 1
H38B H 0.8098 0.0208 0.6269 0.191 Uiso 1 1 calc GR . A 1
H38C H 0.8390 0.0468 0.6476 0.191 Uiso 1 1 calc GR . A 1
C48 C 0.4248(2) 0.3872(6) 0.5355(3) 0.032(3) Uani 1 1 d D U . .
C37 C 0.6420(19) -0.1037(9) 0.6985(5) 0.190(14) Uani 1 1 d D U . .
H37A H 0.6548 -0.1240 0.6858 0.285 Uiso 1 1 calc GR . . .
H37B H 0.6112 -0.1247 0.7052 0.285 Uiso 1 1 calc GR . . .
H37C H 0.6735 -0.1001 0.7085 0.285 Uiso 1 1 calc GR . . .
C5 C 0.3031(7) 0.1742(8) 0.6325(3) 0.040(4) Uani 1 1 d . U . .
C20 C 0.3795(8) 0.1796(14) 0.7149(4) 0.090(4) Uani 1 1 d D U . .
H20A H 0.3600 0.1566 0.7256 0.135 Uiso 1 1 calc GR . . .
H20B H 0.3693 0.1664 0.7007 0.135 Uiso 1 1 calc GR . . .
H20C H 0.3683 0.2192 0.7165 0.135 Uiso 1 1 calc GR . . .
N9 N 0.5321(8) 0.1686(11) 0.7007(3) 0.080(4) Uani 1 1 d D U . .
C12 C 0.5286(11) 0.1711(15) 0.7394(3) 0.099(4) Uani 1 1 d D U . .
C11 C 0.4668(10) 0.1698(15) 0.7378(4) 0.099(4) Uani 1 1 d D U . .
C10 C 0.4405(8) 0.1746(14) 0.7178(4) 0.090(4) Uani 1 1 d D U . .
C9 C 0.4754(10) 0.1728(13) 0.7005(4) 0.082(5) Uani 1 1 d . U . .
H9 H 0.4578 0.1747 0.6870 0.099 Uiso 1 1 calc R . . .
C53 C 0.4238(4) 0.2072(9) 0.4942(4) 0.064(6) Uani 1 1 d . U . .
H53A H 0.4626 0.2058 0.4887 0.096 Uiso 1 1 calc GR . . .
H53B H 0.3995 0.2261 0.4838 0.096 Uiso 1 1 calc GR . . .
H53C H 0.4101 0.1687 0.4966 0.096 Uiso 1 1 calc GR . . .
C44 C 0.42327(17) 0.3274(6) 0.5349(3) 0.030(3) Uani 1 1 d D U . .
C54 C 0.4315(4) 0.5108(12) 0.4960(5) 0.084(8) Uani 1 1 d . U . .
H54A H 0.4582 0.4910 0.4867 0.125 Uiso 1 1 calc GR . . .
H54B H 0.4441 0.5498 0.4981 0.125 Uiso 1 1 calc GR . . .
H54C H 0.3939 0.5108 0.4895 0.125 Uiso 1 1 calc GR . . .
C24 C 0.5576(6) 0.0319(8) 0.6913(3) 0.123(6) Uani 1 1 d . U . .
H24 H 0.5228 0.0487 0.6954 0.148 Uiso 1 1 calc R . . .
N11 N 0.5952(7) 0.0614(6) 0.6785(2) 0.110(5) Uani 1 1 d G U . .
C28 C 0.6461(6) 0.0368(7) 0.67263(17) 0.110(4) Uani 1 1 d DG U . .
C27 C 0.6595(6) -0.0173(7) 0.6795(2) 0.125(5) Uani 1 1 d DG U . .
C26 C 0.6219(9) -0.0468(6) 0.6924(3) 0.135(6) Uani 1 1 d DG U . .
C25 C 0.5709(8) -0.0222(8) 0.6983(2) 0.134(6) Uani 1 1 d G U . .
C29 C 0.7124(8) -0.0380(11) 0.6725(3) 0.126(5) Uani 1 1 d D U . .
H29 H 0.7243 -0.0747 0.6766 0.152 Uiso 1 1 calc R . . .
C30 C 0.7480(10) -0.0045(7) 0.6594(3) 0.117(5) Uani 1 1 d D U . .
H30 H 0.7834 -0.0192 0.6550 0.140 Uiso 1 1 calc R . . .
C36 C 0.5322(16) -0.0528(19) 0.7115(5) 0.170(13) Uani 1 1 d . U . .
H36A H 0.5463 -0.0530 0.7261 0.256 Uiso 1 1 calc GR . . .
H36B H 0.5289 -0.0917 0.7064 0.256 Uiso 1 1 calc GR . . .
H36C H 0.4951 -0.0345 0.7111 0.256 Uiso 1 1 calc GR . . .
N7 N 0.4055(10) 0.0171(6) 0.6181(3) 0.064(5) Uani 1 1 d . U . .
C39 C 0.7818(9) 0.1770(9) 0.6202(2) 0.087(4) Uani 1 1 d D U . .
H39A H 0.8217 0.1662 0.6209 0.131 Uiso 1 1 calc GR . . .
H39B H 0.7775 0.2160 0.6252 0.131 Uiso 1 1 calc GR . . .
H39C H 0.7685 0.1741 0.6056 0.131 Uiso 1 1 calc GR . . .
C70 C 0.3579(14) 0.5886(5) 0.6303(3) 0.139(10) Uani 1 1 d D U . .
H70A H 0.3336 0.5833 0.6427 0.208 Uiso 1 1 calc GR . . .
H70B H 0.3379 0.6111 0.6197 0.208 Uiso 1 1 calc GR . . .
H70C H 0.3925 0.6082 0.6346 0.208 Uiso 1 1 calc GR . . .
C2 C 0.3930(6) 0.2349(6) 0.6102(2) 0.0202(19) Uani 1 1 d . U . .
N3 N 0.4006(6) 0.2587(6) 0.6613(2) 0.0335(19) Uani 1 1 d . U . .
C3 C 0.4006(8) 0.2205(7) 0.6497(3) 0.036(2) Uani 1 1 d . U . .
C14 C 0.5564(11) 0.1721(16) 0.7588(4) 0.112(5) Uani 1 1 d D U . .
H14 H 0.5369 0.1728 0.7719 0.134 Uiso 1 1 calc R . . .
C15 C 0.6154(11) 0.1720(17) 0.7575(5) 0.122(5) Uani 1 1 d D U . .
H15 H 0.6358 0.1783 0.7702 0.146 Uiso 1 1 calc R . . .
C23 C 0.7921(10) 0.1399(18) 0.7162(5) 0.137(5) Uani 1 1 d D U . .
H23A H 0.7970 0.1198 0.7028 0.206 Uiso 1 1 calc GR . . .
H23B H 0.8057 0.1162 0.7279 0.206 Uiso 1 1 calc GR . . .
H23C H 0.8136 0.1753 0.7159 0.206 Uiso 1 1 calc GR . . .

loop_
_atom_site_aniso_label
_atom_site_aniso_U_11
_atom_site_aniso_U_22
_atom_site_aniso_U_33
_atom_site_aniso_U_23
_atom_site_aniso_U_13
_atom_site_aniso_U_12
W1 0.0335(4) 0.0387(4) 0.0382(3) 0.0015(3) -0.0003(3) -0.0172(3)
Mn1 0.0141(10) 0.0617(18) 0.0417(13) 0.0174(12) 0.0016(9) 0.0039(11)
N4 0.011(3) 0.027(4) 0.032(4) 0.005(3) 0.001(3) 0.006(3)
C1 0.009(4) 0.022(4) 0.030(4) -0.001(4) 0.003(3) 0.002(3)
Mn2 0.0399(13) 0.0225(11) 0.0338(11) 0.0068(9) -0.0012(10) 0.0139(11)
C19 0.049(8) 0.235(13) 0.085(9) 0.028(11) -0.015(8) -0.011(11)
C17 0.078(9) 0.241(13) 0.093(9) 0.027(11) -0.012(8) 0.000(10)
C16 0.073(8) 0.222(11) 0.078(8) 0.030(9) -0.003(7) -0.001(9)
C13 0.049(7) 0.172(10) 0.054(7) 0.029(8) 0.014(6) 0.006(8)
C0BA 0.059(7) 0.203(11) 0.066(7) 0.031(8) -0.001(7) 0.001(8)
N10 0.054(8) 0.218(12) 0.074(8) 0.029(10) -0.009(7) -0.008(10)
N6 0.028(8) 0.106(17) 0.064(11) -0.019(11) 0.000(8) -0.008(9)
C18 0.067(8) 0.244(13) 0.099(9) 0.027(11) -0.014(8) -0.009(10)
N8 0.049(10) 0.086(13) 0.046(9) 0.010(9) 0.007(7) -0.042(9)
N5 0.017(7) 0.068(12) 0.090(14) -0.001(10) -0.002(8) -0.004(7)
C69 0.044(10) 0.054(11) 0.137(15) -0.007(12) -0.032(11) 0.023(9)
N14 0.033(7) 0.019(6) 0.052(9) 0.007(6) -0.001(6) 0.012(5)
C61 0.060(8) 0.076(9) 0.113(9) -0.027(8) -0.021(8) 0.050(7)
C40 0.030(8) 0.038(9) 0.057(10) -0.006(8) 0.002(7) 0.001(7)
N15 0.028(6) 0.040(6) 0.101(8) 0.001(6) -0.010(6) 0.023(5)
C56 0.038(7) 0.046(7) 0.123(10) -0.005(8) -0.016(7) 0.017(6)
C57 0.038(7) 0.054(8) 0.136(10) -0.006(8) -0.025(7) 0.021(6)
C58 0.043(7) 0.052(7) 0.122(9) 0.000(7) -0.019(7) 0.033(6)
C59 0.048(7) 0.060(7) 0.103(8) -0.010(7) -0.016(6) 0.036(6)
C60 0.046(6) 0.056(6) 0.084(7) -0.003(5) -0.012(5) 0.030(5)
N13 0.037(8) 0.034(7) 0.032(7) -0.001(6) -0.002(6) 0.011(6)
C68 0.049(12) 0.068(14) 0.193(19) -0.025(15) -0.022(14) 0.004(11)
N2 0.024(3) 0.024(3) 0.025(3) 0.0002(10) 0.0002(10) 0.0000(10)
C41 0.038(8) 0.018(6) 0.063(9) -0.011(6) 0.003(7) 0.002(6)
N1 0.014(4) 0.028(4) 0.038(4) -0.003(4) 0.007(3) 0.005(3)
C8 0.042(9) 0.029(8) 0.061(10) -0.010(8) -0.011(8) -0.004(7)
C7 0.043(10) 0.053(10) 0.064(11) 0.010(9) -0.002(9) -0.022(9)
C6 0.028(6) 0.036(7) 0.044(7) 0.002(6) 0.008(6) 0.005(6)
C46 0.067(10) 0.072(11) 0.033(8) 0.023(8) -0.013(8) 0.019(9)
C45 0.058(10) 0.079(11) 0.040(8) 0.000(9) -0.003(8) 0.030(9)
C47 0.040(8) 0.045(8) 0.046(8) 0.025(7) -0.001(7) 0.006(7)
C4 0.023(5) 0.033(6) 0.038(6) 0.002(5) -0.003(5) 0.017(5)
C50 0.057(9) 0.021(7) 0.073(10) 0.022(7) 0.011(8) -0.007(7)
C65 0.102(10) 0.107(10) 0.128(10) -0.059(9) -0.027(9) 0.062(8)
C66 0.109(11) 0.110(11) 0.128(11) -0.069(10) -0.036(10) 0.068(9)
C67 0.105(13) 0.103(13) 0.113(13) -0.072(11) -0.042(11) 0.073(11)
N16 0.027(7) 0.031(7) 0.058(9) -0.002(6) 0.001(7) 0.015(6)
C64 0.063(8) 0.068(8) 0.094(9) -0.024(7) -0.015(7) 0.050(7)
C63 0.079(8) 0.087(8) 0.115(9) -0.044(7) -0.021(7) 0.056(7)
C43 0.036(8) 0.059(9) 0.044(8) -0.007(7) -0.008(7) 0.020(7)
C49 0.052(9) 0.041(9) 0.074(10) 0.035(8) 0.002(9) -0.002(8)
C42 0.040(8) 0.044(9) 0.058(9) -0.016(8) -0.008(7) 0.016(7)
C51 0.041(7) 0.018(6) 0.053(7) 0.011(6) 0.004(6) 0.005(5)
C22 0.095(17) 0.26(2) 0.100(17) 0.03(2) -0.031(15) 0.01(2)
C21 0.060(7) 0.163(11) 0.075(8) 0.012(8) 0.025(7) 0.015(8)
C35 0.034(6) 0.086(7) 0.066(7) 0.009(6) 0.013(5) 0.015(6)
N12 0.035(6) 0.090(8) 0.074(7) 0.027(7) 0.012(6) 0.035(6)
C32 0.074(6) 0.101(7) 0.101(7) 0.028(6) 0.017(6) 0.045(6)
C31 0.076(8) 0.122(8) 0.113(8) 0.029(8) 0.022(7) 0.054(7)
C33 0.064(8) 0.126(10) 0.103(9) 0.008(9) 0.015(8) 0.033(8)
C34 0.052(7) 0.118(9) 0.090(8) -0.006(8) 0.025(6) 0.005(7)
C55 0.092(18) 0.042(12) 0.097(18) 0.023(12) 0.009(15) 0.011(12)
C52 0.057(10) 0.026(8) 0.083(12) -0.011(8) 0.007(9) 0.027(8)
C71 0.123(19) 0.124(18) 0.150(19) -0.076(16) -0.038(17) 0.063(16)
C62 0.066(8) 0.086(9) 0.118(10) -0.038(8) -0.024(8) 0.056(8)
C38 0.079(18) 0.18(3) 0.12(2) -0.02(2) -0.001(17) 0.066(19)
C48 0.014(6) 0.044(8) 0.040(8) 0.014(7) -0.014(6) -0.004(6)
C37 0.21(3) 0.12(2) 0.23(3) 0.09(2) 0.08(3) 0.08(2)
C5 0.022(6) 0.046(8) 0.053(8) -0.002(6) 0.003(6) 0.002(6)
C20 0.045(7) 0.149(11) 0.075(8) 0.004(8) 0.022(7) 0.019(8)
N9 0.040(7) 0.148(11) 0.052(7) 0.020(8) 0.017(6) 0.012(8)
C12 0.061(7) 0.174(10) 0.061(7) 0.024(8) 0.013(7) 0.014(8)
C11 0.060(7) 0.163(11) 0.074(7) 0.013(8) 0.025(7) 0.015(8)
C10 0.045(7) 0.149(11) 0.075(7) 0.004(8) 0.022(6) 0.019(8)
C9 0.039(7) 0.145(11) 0.063(8) 0.012(9) 0.013(7) 0.015(8)
C53 0.082(16) 0.030(10) 0.080(15) -0.019(10) 0.015(12) 0.015(10)
C44 0.008(5) 0.037(7) 0.044(7) 0.004(6) 0.002(5) 0.006(5)
C54 0.10(2) 0.070(16) 0.081(17) 0.033(14) 0.013(15) -0.030(14)
C24 0.117(9) 0.107(9) 0.145(10) 0.047(8) 0.044(8) 0.056(8)
N11 0.105(9) 0.093(8) 0.133(9) 0.052(8) 0.043(8) 0.065(7)
C28 0.099(8) 0.102(8) 0.128(8) 0.047(7) 0.039(7) 0.064(7)
C27 0.114(9) 0.117(9) 0.145(9) 0.050(8) 0.049(8) 0.068(8)
C26 0.129(9) 0.120(9) 0.157(10) 0.049(9) 0.047(9) 0.059(8)
C25 0.129(10) 0.119(9) 0.155(10) 0.045(9) 0.046(9) 0.052(8)
C29 0.107(10) 0.128(10) 0.144(10) 0.043(9) 0.051(9) 0.073(9)
C30 0.090(9) 0.131(10) 0.129(10) 0.037(9) 0.040(9) 0.073(8)
C36 0.15(2) 0.15(3) 0.20(3) 0.04(2) 0.08(2) 0.08(2)
N7 0.096(15) 0.023(7) 0.073(12) -0.004(7) 0.009(11) -0.032(9)
C39 0.053(7) 0.119(9) 0.091(8) -0.007(8) 0.026(7) 0.004(7)
C70 0.135(15) 0.121(15) 0.161(15) -0.052(13) -0.021(13) 0.048(13)
C2 0.0202(19) 0.0202(19) 0.0202(19) 0.00000(10) 0.00000(10) 0.00000(10)
N3 0.0335(19) 0.0335(19) 0.0335(19) 0.00000(10) 0.00000(10) 0.00000(10)
C3 0.036(2) 0.036(2) 0.036(2) 0.00000(10) 0.00000(10) 0.00000(10)
C14 0.074(9) 0.194(12) 0.067(8) 0.031(10) 0.008(8) 0.008(10)
C15 0.080(9) 0.213(12) 0.073(9) 0.031(10) 0.001(8) 0.007(10)
C23 0.067(8) 0.244(13) 0.100(9) 0.027(11) -0.014(8) -0.010(11)

loop_
_atom_type_symbol
_atom_type_description
_atom_type_scat_dispersion_real
_atom_type_scat_dispersion_imag
_atom_type_scat_source
C C 0.0033 0.0016 'International Tables Vol C Tables 4.2.6.8 and 6.1.1.4'
H H 0.0000 0.0000 'International Tables Vol C Tables 4.2.6.8 and 6.1.1.4'
Mn Mn 0.3368 0.7283 'International Tables Vol C Tables 4.2.6.8 and 6.1.1.4'
N N 0.0061 0.0033 'International Tables Vol C Tables 4.2.6.8 and 6.1.1.4'
W W -0.8490 6.8722 'International Tables Vol C Tables 4.2.6.8 and 6.1.1.4'

loop_
_geom_angle_atom_site_label_1
_geom_angle_atom_site_label_2
_geom_angle_atom_site_label_3
_geom_angle
_geom_angle_site_symmetry_1
_geom_angle_site_symmetry_3
C1 W1 C8 73.6(6) . .
C1 W1 C7 83.1(7) . .
C1 W1 C5 140.3(6) . .
C8 W1 C7 75.1(7) . .
C6 W1 C1 143.7(5) . .
C6 W1 C8 124.2(6) . .
C6 W1 C7 73.5(7) . .
C6 W1 C5 74.8(7) . .
C4 W1 C1 74.4(5) . .
C4 W1 C8 140.3(7) . .
C4 W1 C7 78.2(7) . .
C4 W1 C6 73.9(6) . .
C4 W1 C5 144.2(6) . .
C4 W1 C2 70.6(6) . .
C5 W1 C8 73.3(7) . .
C5 W1 C7 108.9(7) . .
C2 W1 C1 110.0(5) . .
C2 W1 C8 143.7(6) . .
C2 W1 C7 140.6(7) . .
C2 W1 C6 75.1(6) . .
C2 W1 C5 85.0(6) . .
C3 W1 C1 70.3(6) . .
C3 W1 C8 75.3(7) . .
C3 W1 C7 144.7(7) . .
C3 W1 C6 140.6(6) . .
C3 W1 C4 114.7(7) . .
C3 W1 C5 80.4(7) . .
C3 W1 C2 72.6(6) . .
N1 Mn1 N10 163.3(7) . .
N1 Mn1 N12 106.4(4) . .
N1 Mn1 N9 92.6(6) . .
N1 Mn1 N11 91.1(5) . .
N1 Mn1 N3 95.8(5) . 6_554
N12 Mn1 N10 87.5(8) . .
N12 Mn1 N11 71.5(6) . .
N9 Mn1 N10 71.6(8) . .
N9 Mn1 N12 154.9(6) . .
N9 Mn1 N11 92.3(8) . .
N11 Mn1 N10 84.5(9) . .
N3 Mn1 N10 93.0(9) 6_554 .
N3 Mn1 N12 91.7(5) 6_554 .
N3 Mn1 N9 102.8(8) 6_554 .
N3 Mn1 N11 163.1(6) 6_554 .
C4 N4 Mn2 156.4(12) . 6_554
N1 C1 W1 176.2(13) . .
N4 Mn2 N14 95.6(5) 6_554 .
N4 Mn2 N15 165.4(4) 6_554 .
N4 Mn2 N13 98.2(5) 6_554 .
N4 Mn2 N16 94.5(4) 6_554 .
N15 Mn2 N14 83.7(4) . .
N13 Mn2 N14 72.3(5) . .
N13 Mn2 N15 95.6(4) . .
N13 Mn2 N16 157.0(4) . .
N2 Mn2 N4 95.2(5) . 6_554
N2 Mn2 N14 161.3(5) . .
N2 Mn2 N15 89.6(4) . .
N2 Mn2 N13 91.1(5) . .
N2 Mn2 N16 106.9(4) . .
N16 Mn2 N14 87.5(4) . .
N16 Mn2 N15 70.9(4) . .
N10 C19 H19 119.3 . .
N10 C19 C18 121(2) . .
C18 C19 H19 119.3 . .
C18 C17 C16 113(2) . .
C18 C17 C22 129(3) . .
C22 C17 C16 119(3) . .
C0BA C16 C17 119(2) . .
C15 C16 C17 124(3) . .
C15 C16 C0BA 116(3) . .
N9 C13 C0BA 111(2) . .
N9 C13 C12 126(2) . .
C12 C13 C0BA 122(2) . .
C13 C0BA C16 117(2) . .
N10 C0BA C16 119(2) . .
N10 C0BA C13 124(3) . .
C19 N10 Mn1 123.1(19) . .
C0BA N10 Mn1 111.9(18) . .
C0BA N10 C19 121(2) . .
C19 C18 C23 115(2) . .
C17 C18 C19 126(2) . .
C17 C18 C23 119(2) . .
H69A C69 H69B 109.5 . .
H69A C69 H69C 109.5 . .
H69B C69 H69C 109.5 . .
C58 C69 H69A 109.5 . .
C58 C69 H69B 109.5 . .
C58 C69 H69C 109.5 . .
C51 N14 Mn2 127.1(13) . .
C51 N14 C48 119.5(15) . .
C48 N14 Mn2 112.2(10) . .
C59 C61 H61 122.9 . .
C62 C61 H61 122.9 . .
C62 C61 C59 114.3(13) . .
N13 C40 H40 117.3 . .
N13 C40 C41 125.4(18) . .
C41 C40 H40 117.3 . .
C56 N15 Mn2 123.6(5) . .
C56 N15 C60 120.0 . .
C60 N15 Mn2 115.5(5) . .
N15 C56 H56 120.0 . .
C57 C56 N15 120.0 . .
C57 C56 H56 120.0 . .
C56 C57 C68 119.5(9) . .
C58 C57 C56 120.0 . .
C58 C57 C68 120.5(9) . .
C57 C58 C69 119.4(9) . .
C57 C58 C59 120.0 . .
C59 C58 C69 120.6(9) . .
C58 C59 C61 120.1(9) . .
C60 C59 C61 119.9(9) . .
C60 C59 C58 120.0 . .
C59 C60 N15 120.0 . .
C64 C60 N15 115.9(8) . .
C64 C60 C59 124.1(8) . .
C40 N13 Mn2 123.1(12) . .
C44 N13 Mn2 118.1(11) . .
C44 N13 C40 118.8(15) . .
C57 C68 H68A 109.5 . .
C57 C68 H68B 109.5 . .
C57 C68 H68C 109.5 . .
H68A C68 H68B 109.5 . .
H68A C68 H68C 109.5 . .
H68B C68 H68C 109.5 . .
C2 N2 Mn2 161.4(12) . .
C40 C41 C42 113.3(15) . .
C40 C41 C52 119.4(18) . .
C42 C41 C52 127.3(17) . .
C1 N1 Mn1 163.0(12) . .
N8 C8 W1 175.5(19) . .
N7 C7 W1 178(2) . .
N6 C6 W1 177.7(18) . .
C45 C46 H46 118.2 . .
C45 C46 C47 123.6(17) . .
C47 C46 H46 118.2 . .
C46 C45 H45 120.1 . .
C46 C45 C43 119.7(18) . .
C43 C45 H45 120.1 . .
C46 C47 C49 128.0(17) . .
C46 C47 C48 116.5(16) . .
C49 C47 C48 115.6(16) . .
N4 C4 W1 172.8(13) . .
C49 C50 C51 119.8(16) . .
C49 C50 C55 124.7(19) . .
C51 C50 C55 116(2) . .
C66 C65 C63 120.0 . .
C66 C65 C70 122.2(17) . .
C63 C65 C70 117.8(17) . .
C65 C66 C71 121.2(13) . .
C67 C66 C65 120.0 . .
C67 C66 C71 118.8(13) . .
C66 C67 H67 120.0 . .
C66 C67 N16 120.0 . .
N16 C67 H67 120.0 . .
C67 N16 Mn2 123.0(6) . .
C64 N16 Mn2 116.0(6) . .
C64 N16 C67 120.0 . .
C60 C64 N16 119.8(9) . .
C60 C64 C63 120.2(9) . .
N16 C64 C63 120.0 . .
C65 C63 C62 125.6(11) . .
C64 C63 C65 120.0 . .
C64 C63 C62 114.4(11) . .
C45 C43 C44 120.7(18) . .
C42 C43 C45 120.9(18) . .
C42 C43 C44 118.4(16) . .
C47 C49 C54 112(2) . .
C50 C49 C47 121.1(17) . .
C50 C49 C54 127(2) . .
C41 C42 C53 118.4(17) . .
C43 C42 C41 121.2(17) . .
C43 C42 C53 120.4(19) . .
N14 C51 C50 123.0(18) . .
N14 C51 H51 118.5 . .
C50 C51 H51 118.5 . .
C17 C22 H22A 109.5 . .
C17 C22 H22B 109.5 . .
C17 C22 H22C 109.5 . .
H22A C22 H22B 109.5 . .
H22A C22 H22C 109.5 . .
H22B C22 H22C 109.5 . .
H21A C21 H21B 109.5 . .
H21A C21 H21C 109.5 . .
H21B C21 H21C 109.5 . .
C11 C21 H21A 109.5 . .
C11 C21 H21B 109.5 . .
C11 C21 H21C 109.5 . .
N12 C35 H35 120.0 . .
N12 C35 C34 120.0 . .
C34 C35 H35 120.0 . .
C35 N12 Mn1 124.4(7) . .
C32 N12 Mn1 114.3(7) . .
C32 N12 C35 120.0 . .
N12 C32 C31 120.0 . .
C28 C32 N12 121.0(12) . .
C28 C32 C31 119.0(12) . .
C32 C31 C30 118.0(14) . .
C33 C31 C32 120.0 . .
C33 C31 C30 122.0(14) . .
C31 C33 C34 120.0 . .
C31 C33 C38 111.7(14) . .
C34 C33 C38 128.3(14) . .
C35 C34 C39 116.7(12) . .
C33 C34 C35 120.0 . .
C33 C34 C39 123.3(12) . .
C50 C55 H55A 109.5 . .
C50 C55 H55B 109.5 . .
C50 C55 H55C 109.5 . .
H55A C55 H55B 109.5 . .
H55A C55 H55C 109.5 . .
H55B C55 H55C 109.5 . .
C41 C52 H52A 109.5 . .
C41 C52 H52B 109.5 . .
C41 C52 H52C 109.5 . .
H52A C52 H52B 109.5 . .
H52A C52 H52C 109.5 . .
H52B C52 H52C 109.5 . .
C66 C71 H71A 109.5 . .
C66 C71 H71B 109.5 . .
C66 C71 H71C 109.5 . .
H71A C71 H71B 109.5 . .
H71A C71 H71C 109.5 . .
H71B C71 H71C 109.5 . .
C61 C62 C63 127.1(17) . .
C61 C62 H62 116.5 . .
C63 C62 H62 116.5 . .
C33 C38 H38A 109.5 . .
C33 C38 H38B 109.5 . .
C33 C38 H38C 109.5 . .
H38A C38 H38B 109.5 . .
H38A C38 H38C 109.5 . .
H38B C38 H38C 109.5 . .
N14 C48 C47 120.6(14) . .
N14 C48 C44 119.6(14) . .
C44 C48 C47 119.7(16) . .
H37A C37 H37B 109.5 . .
H37A C37 H37C 109.5 . .
H37B C37 H37C 109.5 . .
C26 C37 H37A 109.5 . .
C26 C37 H37B 109.5 . .
C26 C37 H37C 109.5 . .
N5 C5 W1 177.1(19) . .
H20A C20 H20B 109.5 . .
H20A C20 H20C 109.5 . .
H20B C20 H20C 109.5 . .
C10 C20 H20A 109.5 . .
C10 C20 H20B 109.5 . .
C10 C20 H20C 109.5 . .
C13 N9 Mn1 119.7(14) . .
C9 N9 Mn1 124.7(16) . .
C9 N9 C13 115.5(19) . .
C13 C12 C11 115(2) . .
C13 C12 C14 123(2) . .
C14 C12 C11 122(2) . .
C21 C11 C12 115(2) . .
C10 C11 C21 124(2) . .
C10 C11 C12 120.1(18) . .
C11 C10 C20 124(2) . .
C9 C10 C20 120(2) . .
C9 C10 C11 116.2(19) . .
N9 C9 C10 127(2) . .
N9 C9 H9 116.6 . .
C10 C9 H9 116.6 . .
C42 C53 H53A 109.5 . .
C42 C53 H53B 109.5 . .
C42 C53 H53C 109.5 . .
H53A C53 H53B 109.5 . .
H53A C53 H53C 109.5 . .
H53B C53 H53C 109.5 . .
N13 C44 C43 122.8(15) . .
N13 C44 C48 117.3(15) . .
C43 C44 C48 119.9(16) . .
C49 C54 H54A 109.5 . .
C49 C54 H54B 109.5 . .
C49 C54 H54C 109.5 . .
H54A C54 H54B 109.5 . .
H54A C54 H54C 109.5 . .
H54B C54 H54C 109.5 . .
N11 C24 H24 120.0 . .
N11 C24 C25 120.0 . .
C25 C24 H24 120.0 . .
C24 N11 Mn1 122.1(10) . .
C24 N11 C28 120.0 . .
C28 N11 Mn1 116.8(10) . .
C32 C28 N11 113.8(14) . .
C32 C28 C27 126.2(14) . .
N11 C28 C27 120.0 . .
C28 C27 C29 115.0(18) . .
C26 C27 C28 120.0 . .
C26 C27 C29 125.0(18) . .
C27 C26 C37 114(2) . .
C25 C26 C37 126(2) . .
C25 C26 C27 120.0 . .
C24 C25 C36 120(2) . .
C26 C25 C24 120.0 . .
C26 C25 C36 120(2) . .
C27 C29 H29 119.6 . .
C27 C29 C30 121(2) . .
C30 C29 H29 119.6 . .
C31 C30 H30 119.5 . .
C29 C30 C31 121(2) . .
C29 C30 H30 119.5 . .
C25 C36 H36A 109.5 . .
C25 C36 H36B 109.5 . .
C25 C36 H36C 109.5 . .
H36A C36 H36B 109.5 . .
H36A C36 H36C 109.5 . .
H36B C36 H36C 109.5 . .
C34 C39 H39A 109.5 . .
C34 C39 H39B 109.5 . .
C34 C39 H39C 109.5 . .
H39A C39 H39B 109.5 . .
H39A C39 H39C 109.5 . .
H39B C39 H39C 109.5 . .
C65 C70 H70A 109.5 . .
C65 C70 H70B 109.5 . .
C65 C70 H70C 109.5 . .
H70A C70 H70B 109.5 . .
H70A C70 H70C 109.5 . .
H70B C70 H70C 109.5 . .
N2 C2 W1 176.6(13) . .
C3 N3 Mn1 157.7(13) . 6_554
N3 C3 W1 173.2(15) . .
C12 C14 H14 122.5 . .
C12 C14 C15 115(3) . .
C15 C14 H14 122.5 . .
C16 C15 H15 117.3 . .
C14 C15 C16 125(3) . .
C14 C15 H15 117.3 . .
C18 C23 H23A 109.5 . .
C18 C23 H23B 109.5 . .
C18 C23 H23C 109.5 . .
H23A C23 H23B 109.5 . .
H23A C23 H23C 109.5 . .
H23B C23 H23C 109.5 . .

loop_
_geom_bond_atom_site_label_1
_geom_bond_atom_site_label_2
_geom_bond_distance
_geom_bond_site_symmetry_2
W1 C1 2.174(13) .
W1 C8 2.20(2) .
W1 C7 2.23(2) .
W1 C6 2.169(18) .
W1 C4 2.112(16) .
W1 C5 2.189(17) .
W1 C2 2.147(13) .
W1 C3 2.112(17) .
Mn1 N10 2.31(2) .
Mn1 N1 2.118(13) .
Mn1 N12 2.260(9) .
Mn1 N9 2.223(18) .
Mn1 N11 2.296(13) .
Mn1 N3 2.147(14) 6_554
N4 Mn2 2.195(11) 6_554
N4 C4 1.175(19) .
C1 N1 1.148(18) .
Mn2 N4 2.195(11) 6_554
Mn2 N14 2.342(14) .
Mn2 N15 2.330(8) .
Mn2 N13 2.252(14) .
Mn2 N2 2.181(12) .
Mn2 N16 2.256(9) .
C19 H19 0.9500 .
C19 N10 1.32(3) .
C19 C18 1.429(18) .
C17 C16 1.55(4) .
C17 C18 1.27(4) .
C17 C22 1.464(19) .
C16 C0BA 1.46(4) .
C16 C15 1.410(19) .
C13 C0BA 1.408(18) .
C13 N9 1.362(17) .
C13 C12 1.382(17) .
C0BA N10 1.31(4) .
N6 C6 1.19(2) .
C18 C23 1.477(18) .
N8 C8 1.13(2) .
N5 C5 1.14(2) .
C69 H69A 0.9800 .
C69 H69B 0.9800 .
C69 H69C 0.9800 .
C69 C58 1.516(12) .
N14 C51 1.34(2) .
N14 C48 1.38(2) .
C61 H61 0.9500 .
C61 C59 1.411(10) .
C61 C62 1.390(16) .
C40 H40 0.9500 .
C40 N13 1.35(2) .
C40 C41 1.42(3) .
N15 C56 1.3900 .
N15 C60 1.3900 .
C56 H56 0.9500 .
C56 C57 1.3900 .
C57 C58 1.3900 .
C57 C68 1.447(8) .
C58 C59 1.3900 .
C59 C60 1.3900 .
C60 C64 1.363(11) .
N13 C44 1.34(2) .
C68 H68A 0.9800 .
C68 H68B 0.9800 .
C68 H68C 0.9800 .
N2 C2 1.158(18) .
C41 C42 1.47(3) .
C41 C52 1.503(15) .
C7 N7 1.12(3) .
C46 H46 0.9500 .
C46 C45 1.380(17) .
C46 C47 1.400(17) .
C45 H45 0.9500 .
C45 C43 1.405(17) .
C47 C49 1.45(3) .
C47 C48 1.48(2) .
C50 C49 1.35(3) .
C50 C51 1.41(2) .
C50 C55 1.515(17) .
C65 C66 1.3900 .
C65 C63 1.3900 .
C65 C70 1.459(10) .
C66 C67 1.3900 .
C66 C71 1.51(3) .
C67 H67 0.9500 .
C67 N16 1.3900 .
N16 C64 1.3900 .
C64 C63 1.3900 .
C63 C62 1.444(15) .
C43 C42 1.39(3) .
C43 C44 1.41(2) .
C49 C54 1.54(3) .
C42 C53 1.55(3) .
C51 H51 0.9500 .
C22 H22A 0.9800 .
C22 H22B 0.9800 .
C22 H22C 0.9800 .
C21 H21A 0.9800 .
C21 H21B 0.9800 .
C21 H21C 0.9800 .
C21 C11 1.452(10) .
C35 H35 0.9500 .
C35 N12 1.3900 .
C35 C34 1.3900 .
N12 C32 1.3900 .
C32 C31 1.3900 .
C32 C28 1.385(14) .
C31 C33 1.3900 .
C31 C30 1.428(13) .
C33 C34 1.3900 .
C33 C38 1.463(10) .
C34 C39 1.516(14) .
C55 H55A 0.9800 .
C55 H55B 0.9800 .
C55 H55C 0.9800 .
C52 H52A 0.9800 .
C52 H52B 0.9800 .
C52 H52C 0.9800 .
C71 H71A 0.9800 .
C71 H71B 0.9800 .
C71 H71C 0.9800 .
C62 H62 0.9500 .
C38 H38A 0.9800 .
C38 H38B 0.9800 .
C38 H38C 0.9800 .
C48 C44 1.416(15) .
C37 H37A 0.9800 .
C37 H37B 0.9800 .
C37 H37C 0.9800 .
C37 C26 1.480(18) .
C20 H20A 0.9800 .
C20 H20B 0.9800 .
C20 H20C 0.9800 .
C20 C10 1.460(10) .
N9 C9 1.35(3) .
C12 C11 1.47(4) .
C12 C14 1.386(18) .
C11 C10 1.41(3) .
C10 C9 1.37(3) .
C9 H9 0.9500 .
C53 H53A 0.9800 .
C53 H53B 0.9800 .
C53 H53C 0.9800 .
C54 H54A 0.9800 .
C54 H54B 0.9800 .
C54 H54C 0.9800 .
C24 H24 0.9500 .
C24 N11 1.3900 .
C24 C25 1.3900 .
N11 C28 1.3900 .
C28 C27 1.3900 .
C27 C26 1.3900 .
C27 C29 1.416(17) .
C26 C25 1.3900 .
C25 C36 1.44(5) .
C29 H29 0.9500 .
C29 C30 1.420(14) .
C30 H30 0.9500 .
C36 H36A 0.9800 .
C36 H36B 0.9800 .
C36 H36C 0.9800 .
C39 H39A 0.9800 .
C39 H39B 0.9800 .
C39 H39C 0.9800 .
C70 H70A 0.9800 .
C70 H70B 0.9800 .
C70 H70C 0.9800 .
N3 Mn1 2.147(14) 6_554
N3 C3 1.17(2) .
C14 H14 0.9500 .
C14 C15 1.398(19) .
C15 H15 0.9500 .
C23 H23A 0.9800 .
C23 H23B 0.9800 .
C23 H23C 0.9800 .

loop_
_platon_squeeze_void_nr
_platon_squeeze_void_average_x
_platon_squeeze_void_average_y
_platon_squeeze_void_average_z
_platon_squeeze_void_volume
_platon_squeeze_void_count_electrons
_platon_squeeze_void_content
1 -0.068 0.195 0.077 13057 4791 ' '

loop_
_twin_individual_id
_twin_individual_mass_fraction_refined
1 0.737(2)
2 0.263(2)
